data_4131656
loop_
_publ_author_name
'Patalag, Lukas J.'
'Ho, Luong Phong'
'Jones, Peter G.'
'Werz, Daniel B.'

_publ_section_title
;
 Ethylene-Bridged Oligo-BODIPYs: Access to Intramolecular J-Aggregates and
 Superfluorophores.
;
_journal_issue 42
_journal_name_full 'Journal of the American Chemical Society'
_journal_page_first 15104
_journal_page_last 15113
_journal_paper_doi 10.1021/jacs.7b08176
_journal_volume 139
_journal_year 2017
_chemical_formula_sum 'C48 H54 B2 Cl6 F4 N4'
_chemical_formula_weight 997.27
_space_group_IT_number 14
_space_group_name_Hall '-P 2yn'
_space_group_name_H-M_alt 'P 1 21/n 1'
_symmetry_cell_setting monoclinic
_symmetry_space_group_name_H-M 'P 1 21/n 1'
_atom_sites_solution_hydrogens geom
_atom_sites_solution_primary direct
_atom_sites_solution_secondary difmap
_audit_creation_method SHELXL-97
_cell_angle_alpha 90.00
_cell_angle_beta 100.2033(14)
_cell_angle_gamma 90.00
_cell_formula_units_Z 2
_cell_length_a 13.30119(18)
_cell_length_b 8.21083(14)
_cell_length_c 22.2419(3)
_cell_measurement_reflns_used 26847
_cell_measurement_temperature 100(2)
_cell_measurement_theta_max 75.7230
_cell_measurement_theta_min 4.0280
_cell_volume 2390.71(6)
_computing_cell_refinement 'CrysAlisPro 1.171.38.43c (Rigaku OD, 2015)'
_computing_data_collection 'CrysAlisPro 1.171.38.43c (Rigaku OD, 2015)'
_computing_data_reduction 'CrysAlisPro 1.171.38.43c (Rigaku OD, 2015)'
_computing_molecular_graphics 'Siemens XP'
_computing_publication_material SHELXL-97
_computing_structure_refinement 'SHELXL-97 (Sheldrick, 1997)'
_computing_structure_solution 'SHELXS-97 (Sheldrick, 1990)'
_diffrn_ambient_temperature 100(2)
_diffrn_detector_area_resol_mean 10.3543
_diffrn_measured_fraction_theta_full 1.000
_diffrn_measured_fraction_theta_max 0.998
_diffrn_measurement_device_type 'Oxford Diffraction Xcalibur, Atlas, Nova'
_diffrn_measurement_method \w-scan
_diffrn_radiation_monochromator mirror
_diffrn_radiation_type CuK\a
_diffrn_radiation_wavelength 1.54184
_diffrn_reflns_av_R_equivalents 0.0455
_diffrn_reflns_av_sigmaI/netI 0.0171
_diffrn_reflns_limit_h_max 16
_diffrn_reflns_limit_h_min -16
_diffrn_reflns_limit_k_max 10
_diffrn_reflns_limit_k_min -10
_diffrn_reflns_limit_l_max 27
_diffrn_reflns_limit_l_min -27
_diffrn_reflns_number 50886
_diffrn_reflns_theta_full 75.00
_diffrn_reflns_theta_max 76.05
_diffrn_reflns_theta_min 3.61
_diffrn_source 'micro-focus sealed X-ray tube'
_diffrn_source_type 'Nova (Cu) X-ray Source'
_exptl_absorpt_coefficient_mu 3.728
_exptl_absorpt_correction_T_max 1.00000
_exptl_absorpt_correction_T_min 0.58034
_exptl_absorpt_correction_type multi-scan
_exptl_absorpt_process_details
;
CrysAlisPro 1.171.38.43c (Rigaku Oxford Diffraction, 2015)
Empirical absorption correction using spherical harmonics,
 implemented in SCALE3 ABSPACK scaling algorithm.
;
_exptl_crystal_colour orange
_exptl_crystal_density_diffrn 1.385
_exptl_crystal_density_method 'not measured'
_exptl_crystal_description plate
_exptl_crystal_F_000 1036
_exptl_crystal_size_max 0.30
_exptl_crystal_size_mid 0.30
_exptl_crystal_size_min 0.10
_refine_diff_density_max 0.503
_refine_diff_density_min -0.850
_refine_diff_density_rms 0.067
_refine_ls_extinction_method none
_refine_ls_goodness_of_fit_ref 1.036
_refine_ls_hydrogen_treatment constr
_refine_ls_matrix_type full
_refine_ls_number_parameters 294
_refine_ls_number_reflns 4991
_refine_ls_number_restraints 0
_refine_ls_restrained_S_all 1.036
_refine_ls_R_factor_all 0.0479
_refine_ls_R_factor_gt 0.0445
_refine_ls_shift/su_max 0.002
_refine_ls_shift/su_mean 0.000
_refine_ls_structure_factor_coef Fsqd
_refine_ls_weighting_details 'calc w=1/[\s^2^(Fo^2^)+(0.0737P)^2^+2.0618P] where P=(Fo^2^+2Fc^2^)/3'
_refine_ls_weighting_scheme calc
_refine_ls_wR_factor_gt 0.1257
_refine_ls_wR_factor_ref 0.1293
_reflns_number_gt 4552
_reflns_number_total 4991
_reflns_threshold_expression >2sigma(I)
_cod_data_source_file ja7b08176_si_003.cif
_cod_data_source_block patplat
_cod_original_sg_symbol_H-M 'P 21/n'
_cod_database_code 4131656

loop_
_symmetry_equiv_pos_as_xyz
'x, y, z'
'-x+1/2, y+1/2, -z+1/2'
'-x, -y, -z'
'x-1/2, -y-1/2, z-1/2'

loop_
_atom_site_label
_atom_site_type_symbol
_atom_site_fract_x
_atom_site_fract_y
_atom_site_fract_z
_atom_site_U_iso_or_equiv
_atom_site_adp_type
_atom_site_occupancy
_atom_site_symmetry_multiplicity
_atom_site_calc_flag
_atom_site_refinement_flags
B1 B 0.41684(14) 0.6136(2) 0.07412(8) 0.0171(4) Uani 1 1 d .
N1 N 0.52605(10) 0.66673(17) 0.06852(6) 0.0160(3) Uani 1 1 d .
N2 N 0.42382(10) 0.43918(18) 0.09956(6) 0.0171(3) Uani 1 1 d .
F1 F 0.37679(8) 0.71950(13) 0.11365(5) 0.0226(2) Uani 1 1 d .
F2 F 0.35170(7) 0.61919(13) 0.01751(4) 0.0220(2) Uani 1 1 d .
C1 C 0.70007(13) 0.6853(2) 0.08907(8) 0.0193(3) Uani 1 1 d .
C2 C 0.66011(13) 0.8202(2) 0.05554(8) 0.0211(4) Uani 1 1 d .
H2 H 0.6986 0.9072 0.0428 0.025 Uiso 1 1 calc R
C3 C 0.55305(13) 0.8064(2) 0.04352(8) 0.0179(3) Uani 1 1 d .
C4 C 0.34524(13) 0.3381(2) 0.10402(8) 0.0205(4) Uani 1 1 d .
C5 C 0.38368(14) 0.1908(2) 0.13038(8) 0.0222(4) Uani 1 1 d .
H5 H 0.3440 0.0995 0.1381 0.027 Uiso 1 1 calc R
C6 C 0.48947(13) 0.2007(2) 0.14334(8) 0.0196(3) Uani 1 1 d .
C6A C 0.51492(12) 0.3585(2) 0.12386(7) 0.0172(3) Uani 1 1 d .
C7 C 0.60934(12) 0.4337(2) 0.12358(7) 0.0164(3) Uani 1 1 d .
C7A C 0.61512(12) 0.5867(2) 0.09689(7) 0.0169(3) Uani 1 1 d .
C8 C 0.81186(13) 0.6578(2) 0.11219(10) 0.0268(4) Uani 1 1 d .
H8A H 0.8369 0.5718 0.0881 0.040 Uiso 1 1 calc R
H8B H 0.8221 0.6248 0.1552 0.040 Uiso 1 1 calc R
H8C H 0.8495 0.7587 0.1084 0.040 Uiso 1 1 calc R
C9 C 0.47576(13) 0.9223(2) 0.00977(8) 0.0196(3) Uani 1 1 d .
H9A H 0.4261 0.9516 0.0363 0.024 Uiso 1 1 calc R
H9B H 0.4378 0.8672 -0.0269 0.024 Uiso 1 1 calc R
C10 C 0.23624(13) 0.3841(2) 0.08328(9) 0.0261(4) Uani 1 1 d .
H10A H 0.2216 0.4850 0.1037 0.039 Uiso 1 1 calc R
H10B H 0.1920 0.2968 0.0936 0.039 Uiso 1 1 calc R
H10C H 0.2234 0.4009 0.0390 0.039 Uiso 1 1 calc R
C11 C 0.55826(14) 0.0664(2) 0.17142(9) 0.0236(4) Uani 1 1 d .
H11A H 0.5824 0.0902 0.2148 0.035 Uiso 1 1 calc R
H11B H 0.6169 0.0578 0.1504 0.035 Uiso 1 1 calc R
H11C H 0.5205 -0.0367 0.1675 0.035 Uiso 1 1 calc R
C12 C 0.70471(12) 0.3458(2) 0.15140(8) 0.0170(3) Uani 1 1 d .
C13 C 0.76183(13) 0.2616(2) 0.11457(8) 0.0205(3) Uani 1 1 d .
H13 H 0.7407 0.2614 0.0715 0.025 Uiso 1 1 calc R
C14 C 0.84960(13) 0.1781(2) 0.14083(8) 0.0209(4) Uani 1 1 d .
H14 H 0.8872 0.1193 0.1154 0.025 Uiso 1 1 calc R
C15 C 0.88349(12) 0.1792(2) 0.20402(8) 0.0190(3) Uani 1 1 d .
C16 C 0.82506(13) 0.2615(2) 0.24022(8) 0.0190(3) Uani 1 1 d .
H16 H 0.8461 0.2619 0.2833 0.023 Uiso 1 1 calc R
C17 C 0.73612(13) 0.3437(2) 0.21449(8) 0.0186(3) Uani 1 1 d .
H17 H 0.6969 0.3984 0.2401 0.022 Uiso 1 1 calc R
C18 C 0.98330(13) 0.0982(2) 0.23173(8) 0.0242(4) Uani 1 1 d .
H18A H 0.9787 -0.0195 0.2219 0.029 Uiso 1 1 calc R
H18B H 0.9933 0.1092 0.2767 0.029 Uiso 1 1 calc R
C19 C 1.07679(14) 0.1697(3) 0.20919(9) 0.0280(4) Uani 1 1 d .
H19 H 1.0693 0.1481 0.1644 0.034 Uiso 1 1 calc R
C20 C 1.17399(16) 0.0856(4) 0.24137(10) 0.0415(6) Uani 1 1 d .
H20A H 1.2327 0.1270 0.2249 0.062 Uiso 1 1 calc R
H20B H 1.1679 -0.0321 0.2345 0.062 Uiso 1 1 calc R
H20C H 1.1837 0.1081 0.2853 0.062 Uiso 1 1 calc R
C21 C 1.08532(16) 0.3530(3) 0.21934(11) 0.0372(5) Uani 1 1 d .
H21A H 1.0225 0.4058 0.1988 0.056 Uiso 1 1 calc R
H21B H 1.1436 0.3948 0.2026 0.056 Uiso 1 1 calc R
H21C H 1.0953 0.3762 0.2632 0.056 Uiso 1 1 calc R
C99 C 0.13844(16) 0.7940(3) 0.04959(11) 0.0337(5) Uani 1 1 d .
H99 H 0.2084 0.7458 0.0540 0.040 Uiso 1 1 calc R
Cl1 Cl 0.05566(4) 0.67998(7) -0.00454(3) 0.04070(16) Uani 1 1 d .
Cl2 Cl 0.09851(6) 0.78334(10) 0.12072(3) 0.0586(2) Uani 1 1 d .
Cl3 Cl 0.14387(4) 0.99693(7) 0.02516(3) 0.04815(18) Uani 1 1 d .

loop_
_atom_site_aniso_label
_atom_site_aniso_U_11
_atom_site_aniso_U_22
_atom_site_aniso_U_33
_atom_site_aniso_U_23
_atom_site_aniso_U_13
_atom_site_aniso_U_12
B1 0.0141(8) 0.0177(9) 0.0179(8) 0.0017(7) -0.0014(6) 0.0019(7)
N1 0.0143(6) 0.0144(7) 0.0179(6) 0.0016(5) -0.0007(5) 0.0024(5)
N2 0.0143(6) 0.0164(7) 0.0190(6) 0.0021(5) -0.0011(5) 0.0008(5)
F1 0.0215(5) 0.0205(5) 0.0262(5) -0.0014(4) 0.0056(4) 0.0038(4)
F2 0.0181(5) 0.0241(5) 0.0203(5) 0.0043(4) -0.0059(4) -0.0003(4)
C1 0.0160(8) 0.0172(8) 0.0236(8) 0.0008(6) 0.0005(6) 0.0006(6)
C2 0.0189(8) 0.0171(8) 0.0265(9) 0.0038(7) 0.0016(6) -0.0002(6)
C3 0.0184(8) 0.0150(8) 0.0195(8) 0.0013(6) 0.0011(6) 0.0009(6)
C4 0.0160(8) 0.0213(9) 0.0231(8) 0.0016(7) 0.0005(6) -0.0018(6)
C5 0.0195(8) 0.0194(9) 0.0269(9) 0.0044(7) 0.0018(7) -0.0017(7)
C6 0.0199(8) 0.0184(8) 0.0196(8) 0.0026(6) 0.0013(6) 0.0010(6)
C6A 0.0155(7) 0.0176(8) 0.0171(7) 0.0020(6) -0.0013(6) 0.0026(6)
C7 0.0156(7) 0.0164(8) 0.0159(7) -0.0004(6) -0.0012(6) 0.0023(6)
C7A 0.0145(7) 0.0173(8) 0.0175(7) 0.0004(6) -0.0011(6) 0.0022(6)
C8 0.0159(8) 0.0238(9) 0.0388(10) 0.0068(8) -0.0007(7) 0.0003(7)
C9 0.0183(7) 0.0157(9) 0.0235(8) 0.0043(7) -0.0002(6) 0.0023(7)
C10 0.0163(8) 0.0257(10) 0.0349(10) 0.0049(8) 0.0005(7) -0.0004(7)
C11 0.0220(8) 0.0179(9) 0.0291(9) 0.0067(7) 0.0002(7) 0.0011(7)
C12 0.0150(7) 0.0145(8) 0.0195(8) 0.0023(6) -0.0023(6) 0.0001(6)
C13 0.0173(8) 0.0236(9) 0.0188(8) 0.0015(7) -0.0018(6) 0.0020(7)
C14 0.0171(8) 0.0230(9) 0.0219(8) 0.0018(7) 0.0010(6) 0.0036(7)
C15 0.0136(7) 0.0182(8) 0.0231(8) 0.0039(6) -0.0025(6) -0.0014(6)
C16 0.0181(8) 0.0179(8) 0.0183(8) 0.0022(6) -0.0039(6) -0.0022(6)
C17 0.0181(8) 0.0164(8) 0.0200(8) 0.0001(6) -0.0002(6) 0.0007(6)
C18 0.0160(8) 0.0285(10) 0.0258(9) 0.0069(7) -0.0027(6) 0.0044(7)
C19 0.0157(8) 0.0427(12) 0.0243(9) -0.0002(8) -0.0003(7) 0.0027(8)
C20 0.0191(9) 0.0684(17) 0.0346(11) -0.0025(11) -0.0014(8) 0.0136(10)
C21 0.0241(9) 0.0442(13) 0.0440(12) -0.0067(10) 0.0084(8) -0.0116(9)
C99 0.0244(9) 0.0310(11) 0.0454(12) -0.0010(9) 0.0049(8) 0.0031(8)
Cl1 0.0356(3) 0.0313(3) 0.0521(3) -0.0030(2) -0.0005(2) -0.0021(2)
Cl2 0.0685(5) 0.0649(5) 0.0455(3) -0.0021(3) 0.0185(3) 0.0150(3)
Cl3 0.0370(3) 0.0284(3) 0.0786(5) -0.0001(3) 0.0090(3) -0.0051(2)

loop_
_atom_type_symbol
_atom_type_description
_atom_type_scat_dispersion_real
_atom_type_scat_dispersion_imag
_atom_type_scat_source
C C 0.0181 0.0091 'International Tables Vol C Tables 4.2.6.8 and 6.1.1.4'
H H 0.0000 0.0000 'International Tables Vol C Tables 4.2.6.8 and 6.1.1.4'
B B 0.0090 0.0039 'International Tables Vol C Tables 4.2.6.8 and 6.1.1.4'
N N 0.0311 0.0180 'International Tables Vol C Tables 4.2.6.8 and 6.1.1.4'
F F 0.0727 0.0534 'International Tables Vol C Tables 4.2.6.8 and 6.1.1.4'
Cl Cl 0.3639 0.7018 'International Tables Vol C Tables 4.2.6.8 and 6.1.1.4'

loop_
_geom_angle_atom_site_label_1
_geom_angle_atom_site_label_2
_geom_angle_atom_site_label_3
_geom_angle
_geom_angle_site_symmetry_3
F2 B1 F1 107.47(13) .
F2 B1 N2 110.46(14) .
F1 B1 N2 110.53(14) .
F2 B1 N1 111.13(14) .
F1 B1 N1 110.01(14) .
N2 B1 N1 107.26(13) .
C3 N1 C7A 108.53(13) .
C3 N1 B1 126.59(14) .
C7A N1 B1 124.30(14) .
C4 N2 C6A 107.96(14) .
C4 N2 B1 127.01(14) .
C6A N2 B1 125.02(14) .
C2 C1 C7A 106.41(15) .
C2 C1 C8 124.48(16) .
C7A C1 C8 129.11(16) .
C1 C2 C3 108.46(15) .
N1 C3 C2 108.92(14) .
N1 C3 C9 122.40(15) .
C2 C3 C9 128.67(16) .
N2 C4 C5 109.33(15) .
N2 C4 C10 122.98(16) .
C5 C4 C10 127.69(16) .
C6 C5 C4 108.56(16) .
C5 C6 C6A 106.04(15) .
C5 C6 C11 124.50(16) .
C6A C6 C11 129.46(16) .
C7 C6A N2 120.29(15) .
C7 C6A C6 131.55(15) .
N2 C6A C6 108.11(14) .
C7A C7 C6A 121.00(15) .
C7A C7 C12 120.23(14) .
C6A C7 C12 118.75(15) .
C7 C7A N1 120.42(14) .
C7 C7A C1 131.82(15) .
N1 C7A C1 107.68(14) .
C3 C9 C9 112.69(17) 3_675
C17 C12 C13 119.26(15) .
C17 C12 C7 120.29(15) .
C13 C12 C7 120.43(15) .
C14 C13 C12 120.12(16) .
C13 C14 C15 121.10(16) .
C16 C15 C14 118.14(15) .
C16 C15 C18 121.18(15) .
C14 C15 C18 120.64(16) .
C15 C16 C17 121.26(15) .
C12 C17 C16 120.08(16) .
C15 C18 C19 113.66(15) .
C21 C19 C20 110.02(18) .
C21 C19 C18 111.85(17) .
C20 C19 C18 109.97(18) .
Cl1 C99 Cl3 110.45(13) .
Cl1 C99 Cl2 109.80(12) .
Cl3 C99 Cl2 111.14(13) .

loop_
_geom_bond_atom_site_label_1
_geom_bond_atom_site_label_2
_geom_bond_distance
_geom_bond_site_symmetry_2
B1 F2 1.397(2) .
B1 F1 1.407(2) .
B1 N2 1.537(2) .
B1 N1 1.543(2) .
N1 C3 1.351(2) .
N1 C7A 1.403(2) .
N2 C4 1.352(2) .
N2 C6A 1.402(2) .
C1 C2 1.387(2) .
C1 C7A 1.425(2) .
C1 C8 1.502(2) .
C2 C3 1.406(2) .
C3 C9 1.501(2) .
C4 C5 1.401(3) .
C4 C10 1.490(2) .
C5 C6 1.388(2) .
C6 C6A 1.426(2) .
C6 C11 1.497(2) .
C6A C7 1.401(2) .
C7 C7A 1.397(2) .
C7 C12 1.495(2) .
C9 C9 1.527(3) 3_675
C12 C17 1.392(2) .
C12 C13 1.395(2) .
C13 C14 1.390(2) .
C14 C15 1.398(2) .
C15 C16 1.390(3) .
C15 C18 1.515(2) .
C16 C17 1.394(2) .
C18 C19 1.537(3) .
C19 C21 1.523(3) .
C19 C20 1.527(3) .
C99 Cl1 1.752(2) .
C99 Cl3 1.758(2) .
C99 Cl2 1.758(2) .

loop_
_geom_hbond_atom_site_label_D
_geom_hbond_atom_site_label_H
_geom_hbond_atom_site_label_A
_geom_hbond_distance_DH
_geom_hbond_distance_HA
_geom_hbond_distance_DA
_geom_hbond_angle_DHA
C99 H99 F1 1.00 2.40 3.295(2) 148.2
C99 H99 F2 1.00 2.43 3.366(2) 155.1

loop_
_geom_torsion_atom_site_label_1
_geom_torsion_atom_site_label_2
_geom_torsion_atom_site_label_3
_geom_torsion_atom_site_label_4
_geom_torsion
_geom_torsion_site_symmetry_4
F2 B1 N1 C3 53.5(2) .
F1 B1 N1 C3 -65.4(2) .
N2 B1 N1 C3 174.30(15) .
F2 B1 N1 C7A -136.29(15) .
F1 B1 N1 C7A 104.81(17) .
N2 B1 N1 C7A -15.5(2) .
F2 B1 N2 C4 -49.2(2) .
F1 B1 N2 C4 69.6(2) .
N1 B1 N2 C4 -170.50(15) .
F2 B1 N2 C6A 132.43(16) .
F1 B1 N2 C6A -108.75(17) .
N1 B1 N2 C6A 11.2(2) .
C7A C1 C2 C3 0.7(2) .
C8 C1 C2 C3 -178.32(17) .
C7A N1 C3 C2 -0.37(19) .
B1 N1 C3 C2 171.14(16) .
C7A N1 C3 C9 -179.65(15) .
B1 N1 C3 C9 -8.1(3) .
C1 C2 C3 N1 -0.2(2) .
C1 C2 C3 C9 179.03(17) .
C6A N2 C4 C5 -0.7(2) .
B1 N2 C4 C5 -179.24(15) .
C6A N2 C4 C10 179.23(16) .
B1 N2 C4 C10 0.7(3) .
N2 C4 C5 C6 0.6(2) .
C10 C4 C5 C6 -179.33(18) .
C4 C5 C6 C6A -0.2(2) .
C4 C5 C6 C11 -179.49(17) .
C4 N2 C6A C7 178.22(15) .
B1 N2 C6A C7 -3.2(2) .
C4 N2 C6A C6 0.54(19) .
B1 N2 C6A C6 179.13(15) .
C5 C6 C6A C7 -177.51(18) .
C11 C6 C6A C7 1.7(3) .
C5 C6 C6A N2 -0.18(19) .
C11 C6 C6A N2 179.03(17) .
N2 C6A C7 C7A -2.8(2) .
C6 C6A C7 C7A 174.28(17) .
N2 C6A C7 C12 178.38(14) .
C6 C6A C7 C12 -4.6(3) .
C6A C7 C7A N1 -1.4(2) .
C12 C7 C7A N1 177.38(15) .
C6A C7 C7A C1 -177.83(17) .
C12 C7 C7A C1 1.0(3) .
C3 N1 C7A C7 -176.40(15) .
B1 N1 C7A C7 11.8(2) .
C3 N1 C7A C1 0.78(18) .
B1 N1 C7A C1 -170.97(15) .
C2 C1 C7A C7 175.86(18) .
C8 C1 C7A C7 -5.2(3) .
C2 C1 C7A N1 -0.88(19) .
C8 C1 C7A N1 178.04(18) .
N1 C3 C9 C9 175.36(18) 3_675
C2 C3 C9 C9 -3.8(3) 3_675
C7A C7 C12 C17 102.06(19) .
C6A C7 C12 C17 -79.1(2) .
C7A C7 C12 C13 -79.5(2) .
C6A C7 C12 C13 99.4(2) .
C17 C12 C13 C14 -0.6(3) .
C7 C12 C13 C14 -179.03(16) .
C12 C13 C14 C15 -1.3(3) .
C13 C14 C15 C16 2.2(3) .
C13 C14 C15 C18 -175.47(17) .
C14 C15 C16 C17 -1.2(3) .
C18 C15 C16 C17 176.41(16) .
C13 C12 C17 C16 1.5(3) .
C7 C12 C17 C16 179.98(15) .
C15 C16 C17 C12 -0.6(3) .
C16 C15 C18 C19 -117.60(19) .
C14 C15 C18 C19 60.0(2) .
C15 C18 C19 C21 55.2(2) .
C15 C18 C19 C20 177.71(17) .
